data_7002180
loop_
_publ_author_name
'Wang, Xiuli'
'Liu, Guocheng'
'Zhang, Jinxia'
'Chen, Yongqiang'
'Lin, Hongyan'
'Zheng, Wenyan'

_publ_section_title
;
 A novel 3D Cd(ii) metal--organic framework with an unprecedented
 (5,6)-connected topology based on isophthalate and
 2-(3-pyridyl)imidazo[4,5-f]1,10-phenanthroline
;
_journal_issue 36
_journal_name_full 'Dalton Transactions'
_journal_page_first 7347
_journal_page_last 7349
_journal_paper_doi 10.1039/b907839h
_journal_year 2009
_chemical_formula_sum 'C480 H400 Cd24 N80 O160'
_chemical_formula_weight 12546.66
_chemical_name_systematic
;
?
;
_space_group_IT_number 61
_symmetry_cell_setting orthorhombic
_symmetry_space_group_name_Hall '-P 2ac 2ab'
_symmetry_space_group_name_H-M 'P b c a'
_atom_sites_solution_hydrogens geom
_atom_sites_solution_primary direct
_atom_sites_solution_secondary difmap
_audit_creation_method SHELXL-97
_cell_angle_alpha 90.00
_cell_angle_beta 90.00
_cell_angle_gamma 90.00
_cell_formula_units_Z 1
_cell_length_a 17.0131(6)
_cell_length_b 13.5953(5)
_cell_length_c 51.887(2)
_cell_measurement_reflns_used 838
_cell_measurement_temperature 186(2)
_cell_measurement_theta_max 26.03
_cell_measurement_theta_min 0.78
_cell_volume 12001.4(8)
_computing_cell_refinement 'RAPID AUTO'
_computing_data_collection 'RAPID AUTO'
_computing_data_reduction 'RAPID AUTO'
_computing_structure_refinement 'SHELXL-97 (Sheldrick, 2008)'
_computing_structure_solution 'SHELXS-97 (Sheldrick, 2008)'
_diffrn_ambient_temperature 186(2)
_diffrn_measured_fraction_theta_full 0.999
_diffrn_measured_fraction_theta_max 0.999
_diffrn_measurement_device_type 'Rigaku RAXIS RAPID IP'
_diffrn_measurement_method Oscillation
_diffrn_radiation_monochromator graphite
_diffrn_radiation_source 'fine-focus sealed tube'
_diffrn_radiation_type MoK\a
_diffrn_radiation_wavelength 0.71073
_diffrn_reflns_av_R_equivalents 0.0600
_diffrn_reflns_av_sigmaI/netI 0.0372
_diffrn_reflns_limit_h_max 18
_diffrn_reflns_limit_h_min -21
_diffrn_reflns_limit_k_max 16
_diffrn_reflns_limit_k_min -16
_diffrn_reflns_limit_l_max 64
_diffrn_reflns_limit_l_min -64
_diffrn_reflns_number 76538
_diffrn_reflns_theta_full 26.03
_diffrn_reflns_theta_max 26.03
_diffrn_reflns_theta_min 0.78
_exptl_absorpt_coefficient_mu 1.140
_exptl_absorpt_correction_T_max 0.862
_exptl_absorpt_correction_T_min 0.814
_exptl_absorpt_correction_type multi-scan
_exptl_absorpt_process_details 'ABSCOR by T.Higashi 8 March, 1995'
_exptl_crystal_colour yellow
_exptl_crystal_density_diffrn 1.736
_exptl_crystal_density_method 'not measured'
_exptl_crystal_description block
_exptl_crystal_F_000 6272
_exptl_crystal_size_max 0.24
_exptl_crystal_size_mid 0.15
_exptl_crystal_size_min 0.13
_refine_diff_density_max 0.679
_refine_diff_density_min -1.025
_refine_diff_density_rms 0.156
_refine_ls_extinction_method none
_refine_ls_goodness_of_fit_ref 1.172
_refine_ls_hydrogen_treatment constr
_refine_ls_matrix_type full
_refine_ls_number_parameters 838
_refine_ls_number_reflns 11820
_refine_ls_number_restraints 0
_refine_ls_restrained_S_all 1.172
_refine_ls_R_factor_all 0.0544
_refine_ls_R_factor_gt 0.0389
_refine_ls_shift/su_max 0.003
_refine_ls_shift/su_mean 0.000
_refine_ls_structure_factor_coef Fsqd
_refine_ls_weighting_details 'calc w=1/[\s^2^(Fo^2^)+(0.0481P)^2^+10.1130P] where P=(Fo^2^+2Fc^2^)/3'
_refine_ls_weighting_scheme calc
_refine_ls_wR_factor_gt 0.0928
_refine_ls_wR_factor_ref 0.1065
_reflns_number_gt 9570
_reflns_number_total 11820
_reflns_threshold_expression >2sigma(I)
_cod_data_source_file b907839h.txt
_cod_data_source_block compound_1
_cod_depositor_comments
;
The following automatic conversions were performed:
'_symmetry_cell_setting' value 'Orthorhombic' changed to 'orthorhombic'
according to '/home/saulius/struct/CIF-dictionaries/cif_core.dic'
dictionary named 'cif_core.dic' version 2.4.1 from 2010-06-29.

Automatic conversion script
Id: cif_fix_enum 1527 2010-12-29 10:47:43Z saulius 
;
_cod_original_sg_symbol_H-M Pbca
_cod_database_code 7002180

loop_
_symmetry_equiv_pos_as_xyz
'x, y, z'
'-x+1/2, -y, z+1/2'
'-x, y+1/2, -z+1/2'
'x+1/2, -y+1/2, -z'
'-x, -y, -z'
'x-1/2, y, -z-1/2'
'x, -y-1/2, z-1/2'
'-x-1/2, y-1/2, z'

loop_
_atom_site_label
_atom_site_type_symbol
_atom_site_fract_x
_atom_site_fract_y
_atom_site_fract_z
_atom_site_U_iso_or_equiv
_atom_site_adp_type
_atom_site_occupancy
_atom_site_symmetry_multiplicity
_atom_site_calc_flag
_atom_site_refinement_flags
_atom_site_disorder_assembly
_atom_site_disorder_group
Cd1 Cd 1.519718(17) -0.67863(2) -0.171446(5) 0.01842(8) Uani 1 1 d . . .
Cd2 Cd 1.475974(17) -0.40476(2) -0.166773(5) 0.01898(8) Uani 1 1 d . . .
Cd3 Cd 1.997150(17) -0.36024(2) -0.008715(5) 0.01861(8) Uani 1 1 d . . .
N1 N 1.6089(2) -0.3919(3) -0.17627(6) 0.0209(8) Uani 1 1 d . . .
N2 N 1.54122(19) -0.4103(3) -0.12846(6) 0.0198(7) Uani 1 1 d . . .
N3 N 1.6568(2) -0.6564(3) -0.17485(6) 0.0205(8) Uani 1 1 d . . .
N4 N 1.57231(19) -0.6699(2) -0.13044(6) 0.0186(7) Uani 1 1 d . . .
N5 N 1.8068(2) -0.4228(3) -0.09241(6) 0.0217(8) Uani 1 1 d . . .
N6 N 1.86388(19) -0.4155(3) -0.13134(6) 0.0200(8) Uani 1 1 d . . .
H6A H 1.9009 -0.4139 -0.1432 0.024 Uiso 1 1 calc R . .
N7 N 1.8235(2) -0.6766(3) -0.08344(6) 0.0215(8) Uani 1 1 d . . .
N8 N 1.89434(19) -0.6690(3) -0.11987(6) 0.0190(7) Uani 1 1 d . . .
H8B H 1.9356 -0.6664 -0.1301 0.023 Uiso 1 1 calc R . .
N9 N 2.0158(2) -0.4018(3) -0.05144(7) 0.0226(8) Uani 1 1 d . . .
N10 N 2.0202(2) -0.6620(3) -0.03516(7) 0.0225(8) Uani 1 1 d . . .
O1 O 1.48256(16) -0.1966(2) -0.15610(6) 0.0263(7) Uani 1 1 d . . .
O2 O 1.38257(17) -0.3012(2) -0.15521(7) 0.0321(8) Uani 1 1 d . . .
O3 O 1.41813(17) -0.5454(2) -0.15181(6) 0.0289(7) Uani 1 1 d . . .
O4 O 1.38778(18) -0.6899(3) -0.16805(7) 0.0380(9) Uani 1 1 d . . .
O5 O 1.44297(19) -0.4164(3) -0.20825(6) 0.0346(8) Uani 1 1 d . . .
O6 O 1.50936(18) -0.5535(2) -0.20068(6) 0.0322(8) Uani 1 1 d . . .
O7 O 1.4795(2) -0.2827(2) -0.29546(6) 0.0345(8) Uani 1 1 d . . .
O8 O 1.47276(18) -0.3795(3) -0.32951(5) 0.0346(8) Uani 1 1 d . . .
O9 O 2.39216(16) -0.2360(2) 0.01581(6) 0.0252(7) Uani 1 1 d . . .
O10 O 2.49406(17) -0.3357(3) 0.01756(7) 0.0333(8) Uani 1 1 d . . .
O11 O 2.12987(17) -0.3532(2) -0.00287(6) 0.0249(7) Uani 1 1 d . . .
O12 O 2.09381(16) -0.5049(2) 0.00583(6) 0.0267(7) Uani 1 1 d . . .
C1 C 1.6403(3) -0.3847(3) -0.19973(8) 0.0255(10) Uani 1 1 d . . .
H1A H 1.6062 -0.3757 -0.2140 0.031 Uiso 1 1 calc R . .
C2 C 1.7207(3) -0.3897(3) -0.20418(8) 0.0270(10) Uani 1 1 d . . .
H2A H 1.7408 -0.3856 -0.2212 0.032 Uiso 1 1 calc R . .
C3 C 1.7705(2) -0.4007(3) -0.18361(8) 0.0233(9) Uani 1 1 d . . .
H3A H 1.8256 -0.4050 -0.1863 0.028 Uiso 1 1 calc R . .
C4 C 1.7394(2) -0.4057(3) -0.15853(7) 0.0184(9) Uani 1 1 d . . .
C5 C 1.7839(2) -0.4144(3) -0.13531(8) 0.0184(9) Uani 1 1 d . . .
C6 C 1.8740(2) -0.4197(3) -0.10515(7) 0.0200(9) Uani 1 1 d . . .
C7 C 1.9504(2) -0.4157(3) -0.09231(8) 0.0210(9) Uani 1 1 d . . .
C8 C 2.0218(3) -0.4084(4) -0.10503(9) 0.0304(11) Uani 1 1 d . . .
H8A H 2.0239 -0.4093 -0.1233 0.036 Uiso 1 1 calc R . .
C9 C 2.0899(3) -0.3999(4) -0.09061(9) 0.0355(12) Uani 1 1 d . . .
H9A H 2.1397 -0.3963 -0.0988 0.043 Uiso 1 1 calc R . .
C10 C 2.0844(3) -0.3966(4) -0.06416(8) 0.0305(11) Uani 1 1 d . . .
H10A H 2.1314 -0.3903 -0.0544 0.037 Uiso 1 1 calc R . .
C11 C 1.9507(2) -0.4127(3) -0.06546(8) 0.0226(9) Uani 1 1 d . . .
H11A H 1.9019 -0.4187 -0.0567 0.027 Uiso 1 1 calc R . .
C12 C 1.7503(2) -0.4191(3) -0.11122(8) 0.0207(9) Uani 1 1 d . . .
C13 C 1.6670(2) -0.4170(3) -0.10779(7) 0.0200(9) Uani 1 1 d . . .
C14 C 1.6297(3) -0.4217(3) -0.08368(8) 0.0255(10) Uani 1 1 d . . .
H14A H 1.6599 -0.4257 -0.0683 0.031 Uiso 1 1 calc R . .
C15 C 1.5492(3) -0.4203(3) -0.08251(8) 0.0289(10) Uani 1 1 d . . .
H15A H 1.5229 -0.4227 -0.0664 0.035 Uiso 1 1 calc R . .
C16 C 1.5066(3) -0.4153(4) -0.10546(8) 0.0264(10) Uani 1 1 d . . .
H16A H 1.4508 -0.4154 -0.1047 0.032 Uiso 1 1 calc R . .
C17 C 1.6202(2) -0.4103(3) -0.13007(7) 0.0182(9) Uani 1 1 d . . .
C18 C 1.6568(2) -0.4033(3) -0.15570(7) 0.0181(8) Uani 1 1 d . . .
C19 C 1.6962(3) -0.6475(3) -0.19687(8) 0.0258(10) Uani 1 1 d . . .
H19A H 1.6675 -0.6419 -0.2125 0.031 Uiso 1 1 calc R . .
C20 C 1.7782(3) -0.6459(4) -0.19785(8) 0.0266(10) Uani 1 1 d . . .
H20A H 1.8045 -0.6385 -0.2139 0.032 Uiso 1 1 calc R . .
C21 C 1.8203(2) -0.6550(3) -0.17555(8) 0.0214(9) Uani 1 1 d . . .
H21A H 1.8762 -0.6558 -0.1760 0.026 Uiso 1 1 calc R . .
C22 C 1.7803(2) -0.6634(3) -0.15198(8) 0.0179(9) Uani 1 1 d . . .
C23 C 1.8164(2) -0.6696(3) -0.12713(8) 0.0189(9) Uani 1 1 d . . .
C24 C 1.8946(2) -0.6730(3) -0.09350(7) 0.0202(9) Uani 1 1 d . . .
C25 C 1.9666(2) -0.6700(3) -0.07779(8) 0.0203(9) Uani 1 1 d . . .
C26 C 2.0423(3) -0.6649(4) -0.08802(9) 0.0321(11) Uani 1 1 d . . .
H26A H 2.0503 -0.6648 -0.1061 0.039 Uiso 1 1 calc R . .
C27 C 2.1053(3) -0.6600(4) -0.07140(9) 0.0357(12) Uani 1 1 d . . .
H27A H 2.1574 -0.6573 -0.0780 0.043 Uiso 1 1 calc R . .
C28 C 2.0923(3) -0.6590(4) -0.04515(9) 0.0288(11) Uani 1 1 d . . .
H28A H 2.1361 -0.6560 -0.0338 0.035 Uiso 1 1 calc R . .
C29 C 1.9587(2) -0.6690(3) -0.05118(8) 0.0222(9) Uani 1 1 d . . .
H29A H 1.9074 -0.6735 -0.0440 0.027 Uiso 1 1 calc R . .
C30 C 1.7738(2) -0.6745(3) -0.10438(7) 0.0191(9) Uani 1 1 d . . .
C31 C 1.6898(2) -0.6751(3) -0.10462(7) 0.0183(9) Uani 1 1 d . . .
C32 C 1.6432(3) -0.6795(3) -0.08227(8) 0.0252(10) Uani 1 1 d . . .
H32A H 1.6671 -0.6850 -0.0658 0.030 Uiso 1 1 calc R . .
C33 C 1.5631(3) -0.6759(3) -0.08447(8) 0.0248(10) Uani 1 1 d . . .
H33A H 1.5308 -0.6767 -0.0695 0.030 Uiso 1 1 calc R . .
C34 C 1.5297(3) -0.6712(3) -0.10894(8) 0.0234(9) Uani 1 1 d . . .
H34A H 1.4741 -0.6687 -0.1103 0.028 Uiso 1 1 calc R . .
C35 C 1.6514(2) -0.6701(3) -0.12869(7) 0.0169(8) Uani 1 1 d . . .
C36 C 1.6973(2) -0.6635(3) -0.15241(8) 0.0176(9) Uani 1 1 d . . .
C37 C 1.3518(2) -0.1323(3) -0.15632(8) 0.0212(9) Uani 1 1 d . . .
C38 C 1.3755(3) -0.0349(3) -0.15524(9) 0.0309(11) Uani 1 1 d . . .
H38A H 1.4298 -0.0196 -0.1536 0.037 Uiso 1 1 calc R . .
C39 C 1.3209(3) 0.0402(4) -0.15649(11) 0.0390(13) Uani 1 1 d . . .
H39A H 1.3375 0.1069 -0.1564 0.047 Uiso 1 1 calc R . .
C40 C 1.2420(3) 0.0174(4) -0.15788(10) 0.0345(11) Uani 1 1 d . . .
H40A H 1.2042 0.0689 -0.1581 0.041 Uiso 1 1 calc R . .
C41 C 1.2169(2) -0.0802(3) -0.15889(8) 0.0236(10) Uani 1 1 d . . .
C42 C 1.2728(2) -0.1548(3) -0.15844(8) 0.0227(10) Uani 1 1 d . . .
H42A H 1.2566 -0.2215 -0.1596 0.027 Uiso 1 1 calc R . .
C43 C 1.4103(2) -0.2143(3) -0.15588(7) 0.0217(9) Uani 1 1 d . . .
C44 C 1.1319(3) -0.1066(3) -0.15977(8) 0.0241(10) Uani 1 1 d . . .
C45 C 1.4781(2) -0.5155(3) -0.24411(8) 0.0244(10) Uani 1 1 d . . .
C46 C 1.4727(3) -0.4376(3) -0.26122(8) 0.0240(9) Uani 1 1 d . . .
H46A H 1.4650 -0.3727 -0.2549 0.029 Uiso 1 1 calc R . .
C47 C 1.4785(2) -0.4537(3) -0.28744(8) 0.0221(9) Uani 1 1 d . . .
C48 C 1.4872(3) -0.5484(4) -0.29638(9) 0.0297(11) Uani 1 1 d . . .
H48A H 1.4899 -0.5602 -0.3144 0.036 Uiso 1 1 calc R . .
C49 C 1.4921(3) -0.6268(4) -0.27942(10) 0.0355(12) Uani 1 1 d . . .
H49A H 1.4975 -0.6919 -0.2858 0.043 Uiso 1 1 calc R . .
C50 C 1.4891(3) -0.6105(4) -0.25315(9) 0.0323(11) Uani 1 1 d . . .
H50A H 1.4945 -0.6638 -0.2414 0.039 Uiso 1 1 calc R . .
C51 C 1.4758(3) -0.4950(4) -0.21575(8) 0.0255(10) Uani 1 1 d . . .
C52 C 1.4770(2) -0.3664(4) -0.30560(8) 0.0236(10) Uani 1 1 d . . .
C53 C 2.3649(2) -0.4065(3) 0.01493(7) 0.0190(9) Uani 1 1 d . . .
C54 C 2.3900(2) -0.5037(3) 0.01598(7) 0.0202(9) Uani 1 1 d . . .
H54A H 2.4443 -0.5179 0.0179 0.024 Uiso 1 1 calc R . .
C55 C 2.3365(3) -0.5797(3) 0.01420(8) 0.0257(10) Uani 1 1 d . . .
H55A H 2.3543 -0.6459 0.0151 0.031 Uiso 1 1 calc R . .
C56 C 2.2569(2) -0.5605(3) 0.01108(8) 0.0208(9) Uani 1 1 d . . .
H56A H 2.2204 -0.6133 0.0101 0.025 Uiso 1 1 calc R . .
C57 C 2.2306(2) -0.4641(3) 0.00937(7) 0.0193(9) Uani 1 1 d . . .
C58 C 2.2850(2) -0.3877(3) 0.01169(7) 0.0193(9) Uani 1 1 d . . .
H58A H 2.2672 -0.3215 0.0111 0.023 Uiso 1 1 calc R . .
C59 C 2.4216(2) -0.3208(3) 0.01637(7) 0.0208(9) Uani 1 1 d . . .
C60 C 2.1466(2) -0.4403(3) 0.00393(7) 0.0202(9) Uani 1 1 d . . .
O1W O 2.2271(2) -0.2440(3) -0.03676(7) 0.0473(10) Uani 1 1 d . . .
O2W O 2.6155(2) -0.4092(3) 0.05186(7) 0.0588(11) Uani 1 1 d . . .
O3W O 1.2843(3) -0.3980(4) -0.23204(9) 0.0756(14) Uani 1 1 d . . .
O4W O 1.1904(3) -0.2374(5) -0.22041(12) 0.108(2) Uani 1 1 d . . .
O5W O 1.2852(4) -0.0783(5) -0.23619(12) 0.130(3) Uani 1 1 d . . .
O6W O 2.1737(4) 0.0998(4) -0.05824(10) 0.106(2) Uani 1 1 d . . .
O7W O 2.1877(3) -0.1502(5) -0.09880(9) 0.101(2) Uani 1 1 d . . .
O8W O 2.2839(3) -0.3219(4) -0.10732(8) 0.0740(14) Uani 1 1 d . . .
H1WB H 2.1948 -0.2058 -0.0442 0.089 Uiso 1 1 d R . .
H4WB H 1.1626 -0.2712 -0.2307 0.089 Uiso 1 1 d R . .
H4WA H 1.2157 -0.1912 -0.2277 0.089 Uiso 1 1 d R . .
H1WA H 2.1975 -0.2704 -0.0255 0.089 Uiso 1 1 d R . .
H3WB H 1.2490 -0.3667 -0.2238 0.089 Uiso 1 1 d R . .
H3WA H 1.3221 -0.3724 -0.2237 0.089 Uiso 1 1 d R . .
H5WB H 1.2932 -0.0843 -0.2201 0.089 Uiso 1 1 d R . .
H2WB H 2.5924 -0.4547 0.0436 0.089 Uiso 1 1 d R . .
H5WA H 1.2680 -0.0207 -0.2332 0.089 Uiso 1 1 d R . .
H2WA H 2.5933 -0.3582 0.0457 0.089 Uiso 1 1 d R . .
H6WA H 2.1304 0.1178 -0.0516 0.089 Uiso 1 1 d R . .
H6WB H 2.1827 0.1222 -0.0732 0.089 Uiso 1 1 d R . .
H8WA H 2.3050 -0.3206 -0.1222 0.089 Uiso 1 1 d R . .
H7WA H 2.1906 -0.2112 -0.0953 0.089 Uiso 1 1 d R . .
H7WB H 2.1545 -0.1397 -0.0869 0.089 Uiso 1 1 d R . .
H8WB H 2.2997 -0.3809 -0.1055 0.089 Uiso 1 1 d R . .

loop_
_atom_site_aniso_label
_atom_site_aniso_U_11
_atom_site_aniso_U_22
_atom_site_aniso_U_33
_atom_site_aniso_U_23
_atom_site_aniso_U_13
_atom_site_aniso_U_12
Cd1 0.01520(16) 0.01995(17) 0.02011(15) -0.00032(12) -0.00252(11) 0.00117(12)
Cd2 0.01520(16) 0.02082(17) 0.02091(15) -0.00115(12) -0.00171(11) 0.00178(12)
Cd3 0.01244(15) 0.02375(18) 0.01964(15) -0.00119(12) -0.00273(11) 0.00165(12)
N1 0.0197(19) 0.021(2) 0.0218(17) 0.0011(15) -0.0040(14) -0.0014(15)
N2 0.0160(18) 0.0172(19) 0.0261(18) -0.0014(15) 0.0000(14) 0.0001(14)
N3 0.0197(19) 0.020(2) 0.0222(17) 0.0006(14) -0.0048(14) 0.0003(15)
N4 0.0156(18) 0.0169(19) 0.0234(17) -0.0014(14) -0.0021(14) 0.0021(14)
N5 0.0199(19) 0.023(2) 0.0220(17) 0.0026(15) -0.0038(14) -0.0005(15)
N6 0.0171(18) 0.023(2) 0.0199(16) -0.0032(15) -0.0011(13) -0.0014(15)
N7 0.0183(19) 0.024(2) 0.0218(17) -0.0024(15) -0.0052(14) 0.0027(15)
N8 0.0149(18) 0.023(2) 0.0189(16) 0.0006(14) -0.0006(13) -0.0008(14)
N9 0.021(2) 0.026(2) 0.0210(17) -0.0027(15) -0.0052(14) 0.0032(15)
N10 0.0179(19) 0.029(2) 0.0206(17) -0.0037(15) -0.0017(14) 0.0022(15)
O1 0.0119(16) 0.0273(18) 0.0397(18) 0.0058(14) -0.0005(12) 0.0014(12)
O2 0.0188(17) 0.0230(19) 0.054(2) -0.0058(16) 0.0007(15) 0.0017(14)
O3 0.0173(16) 0.0307(19) 0.0386(17) 0.0038(15) -0.0070(13) -0.0072(14)
O4 0.0172(17) 0.035(2) 0.061(2) -0.0090(18) 0.0033(15) 0.0008(15)
O5 0.039(2) 0.042(2) 0.0229(16) -0.0033(15) -0.0073(14) 0.0097(17)
O6 0.037(2) 0.031(2) 0.0287(17) 0.0069(14) -0.0117(14) -0.0020(15)
O7 0.051(2) 0.025(2) 0.0267(17) 0.0030(14) -0.0029(15) 0.0001(16)
O8 0.0241(18) 0.061(3) 0.0186(16) 0.0066(15) -0.0003(12) 0.0013(16)
O9 0.0186(16) 0.0212(17) 0.0360(17) 0.0010(14) 0.0009(12) -0.0046(13)
O10 0.0125(16) 0.040(2) 0.047(2) -0.0063(16) 0.0000(13) -0.0027(14)
O11 0.0147(15) 0.0271(19) 0.0330(16) 0.0031(14) -0.0044(12) 0.0037(13)
O12 0.0164(16) 0.0269(18) 0.0369(17) -0.0044(14) 0.0003(13) -0.0060(13)
C1 0.023(2) 0.031(3) 0.023(2) 0.0002(19) -0.0039(17) 0.0000(19)
C2 0.026(2) 0.034(3) 0.021(2) 0.0031(19) 0.0013(18) -0.002(2)
C3 0.018(2) 0.026(2) 0.026(2) -0.0032(19) 0.0033(17) -0.0013(18)
C4 0.019(2) 0.016(2) 0.021(2) -0.0014(17) -0.0017(16) 0.0000(17)
C5 0.015(2) 0.014(2) 0.026(2) -0.0026(17) -0.0009(16) -0.0004(16)
C6 0.022(2) 0.020(2) 0.0185(19) -0.0032(17) -0.0035(16) 0.0012(18)
C7 0.019(2) 0.020(2) 0.024(2) -0.0014(17) -0.0028(17) -0.0007(18)
C8 0.026(3) 0.041(3) 0.024(2) -0.004(2) 0.0007(18) 0.005(2)
C9 0.017(2) 0.058(4) 0.031(2) -0.003(2) 0.0021(19) 0.003(2)
C10 0.016(2) 0.048(3) 0.028(2) -0.006(2) -0.0014(18) -0.001(2)
C11 0.018(2) 0.026(3) 0.025(2) -0.0012(18) -0.0016(17) -0.0009(18)
C12 0.022(2) 0.017(2) 0.023(2) 0.0013(17) -0.0029(17) -0.0021(18)
C13 0.020(2) 0.018(2) 0.021(2) -0.0001(17) -0.0026(16) -0.0007(17)
C14 0.024(2) 0.028(3) 0.024(2) 0.0012(19) -0.0036(17) -0.0044(19)
C15 0.027(3) 0.033(3) 0.026(2) 0.001(2) 0.0040(18) -0.005(2)
C16 0.018(2) 0.033(3) 0.028(2) -0.001(2) 0.0010(17) -0.0068(19)
C17 0.016(2) 0.015(2) 0.023(2) -0.0020(17) 0.0008(16) -0.0005(16)
C18 0.020(2) 0.015(2) 0.0185(19) -0.0018(17) -0.0004(16) -0.0028(17)
C19 0.028(2) 0.031(3) 0.019(2) 0.0025(18) -0.0046(17) -0.001(2)
C20 0.025(2) 0.036(3) 0.019(2) 0.0043(19) 0.0027(17) 0.001(2)
C21 0.017(2) 0.024(3) 0.024(2) -0.0009(18) 0.0020(16) -0.0002(17)
C22 0.018(2) 0.016(2) 0.0202(19) 0.0023(17) -0.0023(16) 0.0027(16)
C23 0.018(2) 0.014(2) 0.025(2) -0.0014(17) -0.0035(16) 0.0020(16)
C24 0.020(2) 0.021(2) 0.020(2) -0.0023(17) -0.0053(16) 0.0018(18)
C25 0.018(2) 0.018(2) 0.025(2) -0.0017(17) -0.0027(17) 0.0021(17)
C26 0.027(3) 0.048(3) 0.022(2) -0.003(2) 0.0022(19) -0.001(2)
C27 0.018(2) 0.059(4) 0.031(2) -0.010(2) 0.0004(19) 0.001(2)
C28 0.017(2) 0.039(3) 0.030(2) -0.006(2) -0.0044(18) 0.004(2)
C29 0.017(2) 0.026(3) 0.024(2) -0.0015(18) -0.0027(17) 0.0015(18)
C30 0.019(2) 0.018(2) 0.0200(19) -0.0018(17) -0.0022(16) 0.0004(17)
C31 0.018(2) 0.017(2) 0.020(2) -0.0013(17) 0.0003(16) 0.0016(17)
C32 0.027(2) 0.031(3) 0.018(2) -0.0030(19) -0.0016(17) 0.004(2)
C33 0.024(2) 0.031(3) 0.019(2) -0.0033(19) 0.0024(17) 0.003(2)
C34 0.016(2) 0.027(3) 0.027(2) 0.0017(19) 0.0010(17) 0.0054(18)
C35 0.014(2) 0.013(2) 0.023(2) -0.0008(17) 0.0000(16) 0.0029(16)
C36 0.021(2) 0.010(2) 0.022(2) 0.0004(16) -0.0031(16) 0.0017(16)
C37 0.017(2) 0.020(2) 0.026(2) -0.0030(18) 0.0004(17) 0.0020(18)
C38 0.020(2) 0.030(3) 0.043(3) -0.009(2) 0.0009(19) -0.001(2)
C39 0.024(3) 0.021(3) 0.072(4) -0.011(3) 0.005(2) -0.001(2)
C40 0.021(2) 0.022(3) 0.061(3) -0.009(2) -0.001(2) 0.005(2)
C41 0.018(2) 0.023(3) 0.030(2) -0.0040(19) 0.0012(17) 0.0001(18)
C42 0.019(2) 0.021(2) 0.028(2) -0.0023(18) -0.0001(17) -0.0025(18)
C43 0.018(2) 0.030(3) 0.0173(19) -0.0022(18) 0.0021(16) -0.0001(19)
C44 0.018(2) 0.025(3) 0.029(2) 0.0050(19) -0.0001(18) 0.0016(19)
C45 0.023(2) 0.028(3) 0.022(2) 0.0030(18) -0.0038(17) -0.0008(19)
C46 0.027(2) 0.021(2) 0.023(2) -0.0019(18) -0.0025(18) 0.0019(19)
C47 0.018(2) 0.024(3) 0.025(2) 0.0043(18) -0.0046(16) -0.0025(18)
C48 0.033(3) 0.032(3) 0.024(2) -0.004(2) 0.0028(18) -0.007(2)
C49 0.047(3) 0.023(3) 0.036(3) -0.003(2) 0.004(2) -0.004(2)
C50 0.043(3) 0.025(3) 0.029(2) 0.006(2) -0.003(2) -0.001(2)
C51 0.027(2) 0.030(3) 0.019(2) 0.0037(19) -0.0045(17) -0.007(2)
C52 0.012(2) 0.036(3) 0.023(2) 0.0062(19) 0.0014(16) 0.0011(19)
C53 0.016(2) 0.025(2) 0.0160(18) -0.0008(17) 0.0019(15) 0.0013(18)
C54 0.011(2) 0.025(3) 0.024(2) 0.0021(18) -0.0027(15) 0.0020(17)
C55 0.026(2) 0.019(3) 0.032(2) 0.0032(19) 0.0002(18) 0.0038(19)
C56 0.017(2) 0.020(2) 0.026(2) 0.0017(17) -0.0007(16) -0.0035(17)
C57 0.014(2) 0.025(2) 0.0197(19) -0.0004(17) 0.0014(15) 0.0004(17)
C58 0.016(2) 0.021(2) 0.020(2) -0.0004(17) -0.0022(16) 0.0003(17)
C59 0.018(2) 0.031(3) 0.0133(18) 0.0009(17) 0.0017(15) -0.0040(19)
C60 0.016(2) 0.031(3) 0.0136(18) -0.0062(18) 0.0012(15) -0.0016(19)
O1W 0.039(2) 0.055(3) 0.048(2) 0.0061(19) 0.0075(16) -0.0094(18)
O2W 0.058(3) 0.070(3) 0.048(2) 0.006(2) 0.0005(19) 0.007(2)
O3W 0.065(3) 0.087(4) 0.075(3) -0.021(3) -0.017(2) 0.017(3)
O4W 0.100(4) 0.104(5) 0.122(5) -0.010(4) 0.017(4) 0.025(4)
O5W 0.187(7) 0.106(5) 0.098(5) 0.005(4) 0.018(4) 0.044(5)
O6W 0.170(6) 0.077(4) 0.070(3) 0.018(3) -0.017(4) -0.035(4)
O7W 0.090(4) 0.157(6) 0.056(3) 0.006(3) 0.019(3) 0.028(4)
O8W 0.085(4) 0.088(4) 0.050(3) -0.002(2) 0.008(2) -0.024(3)

loop_
_atom_type_symbol
_atom_type_description
_atom_type_scat_dispersion_real
_atom_type_scat_dispersion_imag
_atom_type_scat_source
C C 0.0033 0.0016 'International Tables Vol C Tables 4.2.6.8 and 6.1.1.4'
H H 0.0000 0.0000 'International Tables Vol C Tables 4.2.6.8 and 6.1.1.4'
N N 0.0061 0.0033 'International Tables Vol C Tables 4.2.6.8 and 6.1.1.4'
O O 0.0106 0.0060 'International Tables Vol C Tables 4.2.6.8 and 6.1.1.4'
Cd Cd -0.8075 1.2024 'International Tables Vol C Tables 4.2.6.8 and 6.1.1.4'

loop_
_geom_angle_atom_site_label_1
_geom_angle_atom_site_label_2
_geom_angle_atom_site_label_3
_geom_angle
_geom_angle_site_symmetry_1
_geom_angle_site_symmetry_3
_geom_angle_publ_flag
O7 Cd1 O4 91.32(12) 3_844 . ?
O7 Cd1 O6 87.80(12) 3_844 . ?
O4 Cd1 O6 91.46(12) . . ?
O7 Cd1 N4 137.81(12) 3_844 . ?
O4 Cd1 N4 108.47(12) . . ?
O6 Cd1 N4 127.04(12) . . ?
O7 Cd1 N3 91.03(12) 3_844 . ?
O4 Cd1 N3 176.51(13) . . ?
O6 Cd1 N3 86.05(11) . . ?
N4 Cd1 N3 71.30(11) . . ?
O2 Cd2 O5 97.26(12) . . ?
O2 Cd2 N2 97.75(12) . . ?
O5 Cd2 N2 164.28(12) . . ?
O2 Cd2 O3 97.55(12) . . ?
O5 Cd2 O3 99.21(12) . . ?
N2 Cd2 O3 83.43(11) . . ?
O2 Cd2 N1 135.33(12) . . ?
O5 Cd2 N1 92.62(12) . . ?
N2 Cd2 N1 73.33(12) . . ?
O3 Cd2 N1 123.69(12) . . ?
O9 Cd3 O11 141.76(11) 4_445 . ?
O9 Cd3 N9 95.41(11) 4_445 . ?
O11 Cd3 N9 90.12(11) . . ?
O9 Cd3 N10 89.08(11) 4_445 5_945 ?
O11 Cd3 N10 89.41(11) . 5_945 ?
N9 Cd3 N10 173.30(13) . 5_945 ?
O9 Cd3 O12 86.70(10) 4_445 5_945 ?
O11 Cd3 O12 131.39(10) . 5_945 ?
N9 Cd3 O12 87.80(12) . 5_945 ?
N10 Cd3 O12 87.50(11) 5_945 5_945 ?
C1 N1 C18 119.2(4) . . ?
C1 N1 Cd2 126.2(3) . . ?
C18 N1 Cd2 114.3(3) . . ?
C16 N2 C17 119.8(4) . . ?
C16 N2 Cd2 124.6(3) . . ?
C17 N2 Cd2 115.6(3) . . ?
C19 N3 C36 119.2(4) . . ?
C19 N3 Cd1 125.1(3) . . ?
C36 N3 Cd1 115.4(3) . . ?
C34 N4 C35 119.1(3) . . ?
C34 N4 Cd1 124.1(3) . . ?
C35 N4 Cd1 116.6(3) . . ?
C6 N5 C12 104.4(3) . . ?
C6 N6 C5 105.8(3) . . ?
C6 N6 H6A 127.1 . . ?
C5 N6 H6A 127.1 . . ?
C24 N7 C30 104.5(3) . . ?
C24 N8 C23 106.0(3) . . ?
C24 N8 H8B 127.0 . . ?
C23 N8 H8B 127.0 . . ?
C11 N9 C10 117.4(4) . . ?
C11 N9 Cd3 115.9(3) . . ?
C10 N9 Cd3 125.3(3) . . ?
C28 N10 C29 118.7(4) . . ?
C28 N10 Cd3 119.7(3) . 5_945 ?
C29 N10 Cd3 121.3(3) . 5_945 ?
C43 O2 Cd2 108.6(3) . . ?
C44 O3 Cd2 137.0(3) 8_855 . ?
C44 O4 Cd1 103.4(3) 8_855 . ?
C51 O5 Cd2 104.2(3) . . ?
C51 O6 Cd1 157.2(3) . . ?
C52 O7 Cd1 104.7(3) . 3_854 ?
C59 O9 Cd3 102.8(3) . 4_545 ?
C60 O11 Cd3 102.7(2) . . ?
C60 O12 Cd3 174.5(3) . 5_945 ?
N1 C1 C2 122.9(4) . . ?
N1 C1 H1A 118.5 . . ?
C2 C1 H1A 118.5 . . ?
C3 C2 C1 119.0(4) . . ?
C3 C2 H2A 120.5 . . ?
C1 C2 H2A 120.5 . . ?
C2 C3 C4 119.5(4) . . ?
C2 C3 H3A 120.2 . . ?
C4 C3 H3A 120.2 . . ?
C3 C4 C18 118.0(4) . . ?
C3 C4 C5 125.8(4) . . ?
C18 C4 C5 116.2(3) . . ?
C12 C5 N6 105.9(3) . . ?
C12 C5 C4 123.4(4) . . ?
N6 C5 C4 130.7(4) . . ?
N5 C6 N6 112.9(3) . . ?
N5 C6 C7 122.9(4) . . ?
N6 C6 C7 124.2(4) . . ?
C8 C7 C11 118.1(4) . . ?
C8 C7 C6 124.4(4) . . ?
C11 C7 C6 117.3(4) . . ?
C9 C8 C7 118.9(4) . . ?
C9 C8 H8A 120.6 . . ?
C7 C8 H8A 120.6 . . ?
C10 C9 C8 118.9(4) . . ?
C10 C9 H9A 120.5 . . ?
C8 C9 H9A 120.5 . . ?
N9 C10 C9 123.3(4) . . ?
N9 C10 H10A 118.4 . . ?
C9 C10 H10A 118.4 . . ?
N9 C11 C7 123.4(4) . . ?
N9 C11 H11A 118.3 . . ?
C7 C11 H11A 118.3 . . ?
N5 C12 C5 111.0(4) . . ?
N5 C12 C13 127.4(4) . . ?
C5 C12 C13 121.6(4) . . ?
C14 C13 C17 118.6(4) . . ?
C14 C13 C12 124.0(4) . . ?
C17 C13 C12 117.4(4) . . ?
C15 C14 C13 119.4(4) . . ?
C15 C14 H14A 120.3 . . ?
C13 C14 H14A 120.3 . . ?
C14 C15 C16 118.7(4) . . ?
C14 C15 H15A 120.6 . . ?
C16 C15 H15A 120.6 . . ?
N2 C16 C15 122.5(4) . . ?
N2 C16 H16A 118.7 . . ?
C15 C16 H16A 118.7 . . ?
N2 C17 C13 121.0(4) . . ?
N2 C17 C18 118.5(3) . . ?
C13 C17 C18 120.5(4) . . ?
N1 C18 C4 121.3(4) . . ?
N1 C18 C17 117.8(4) . . ?
C4 C18 C17 120.8(3) . . ?
N3 C19 C20 122.4(4) . . ?
N3 C19 H19A 118.8 . . ?
C20 C19 H19A 118.8 . . ?
C21 C20 C19 119.4(4) . . ?
C21 C20 H20A 120.3 . . ?
C19 C20 H20A 120.3 . . ?
C20 C21 C22 119.4(4) . . ?
C20 C21 H21A 120.3 . . ?
C22 C21 H21A 120.3 . . ?
C21 C22 C36 118.1(4) . . ?
C21 C22 C23 125.5(4) . . ?
C36 C22 C23 116.3(4) . . ?
N8 C23 C30 105.7(3) . . ?
N8 C23 C22 131.2(4) . . ?
C30 C23 C22 123.0(4) . . ?
N7 C24 N8 113.3(3) . . ?
N7 C24 C25 123.1(4) . . ?
N8 C24 C25 123.6(4) . . ?
C29 C25 C26 117.9(4) . . ?
C29 C25 C24 118.0(4) . . ?
C26 C25 C24 124.0(4) . . ?
C27 C26 C25 118.9(4) . . ?
C27 C26 H26A 120.6 . . ?
C25 C26 H26A 120.6 . . ?
C26 C27 C28 119.5(4) . . ?
C26 C27 H27A 120.2 . . ?
C28 C27 H27A 120.2 . . ?
N10 C28 C27 122.2(4) . . ?
N10 C28 H28A 118.9 . . ?
C27 C28 H28A 118.9 . . ?
N10 C29 C25 122.8(4) . . ?
N10 C29 H29A 118.6 . . ?
C25 C29 H29A 118.6 . . ?
N7 C30 C23 110.5(4) . . ?
N7 C30 C31 128.4(4) . . ?
C23 C30 C31 121.1(4) . . ?
C32 C31 C35 118.1(4) . . ?
C32 C31 C30 123.8(4) . . ?
C35 C31 C30 118.1(4) . . ?
C33 C32 C31 119.4(4) . . ?
C33 C32 H32A 120.3 . . ?
C31 C32 H32A 120.3 . . ?
C32 C33 C34 118.9(4) . . ?
C32 C33 H33A 120.5 . . ?
C34 C33 H33A 120.5 . . ?
N4 C34 C33 122.9(4) . . ?
N4 C34 H34A 118.5 . . ?
C33 C34 H34A 118.5 . . ?
N4 C35 C31 121.4(4) . . ?
N4 C35 C36 118.4(3) . . ?
C31 C35 C36 120.1(4) . . ?
N3 C36 C22 121.4(4) . . ?
N3 C36 C35 117.2(4) . . ?
C22 C36 C35 121.4(4) . . ?
C42 C37 C38 119.8(4) . . ?
C42 C37 C43 118.9(4) . . ?
C38 C37 C43 121.2(4) . . ?
C39 C38 C37 120.6(4) . . ?
C39 C38 H38A 119.7 . . ?
C37 C38 H38A 119.7 . . ?
C40 C39 C38 119.4(5) . . ?
C40 C39 H39A 120.3 . . ?
C38 C39 H39A 120.3 . . ?
C39 C40 C41 120.9(4) . . ?
C39 C40 H40A 119.6 . . ?
C41 C40 H40A 119.6 . . ?
C42 C41 C40 119.0(4) . . ?
C42 C41 C44 119.2(4) . . ?
C40 C41 C44 121.8(4) . . ?
C37 C42 C41 120.3(4) . . ?
C37 C42 H42A 119.8 . . ?
C41 C42 H42A 119.8 . . ?
O1 C43 O2 122.8(4) . . ?
O1 C43 C37 120.7(4) . . ?
O2 C43 C37 116.5(4) . . ?
O4 C44 O3 121.8(4) 8_865 8_865 ?
O4 C44 C41 119.1(4) 8_865 . ?
O3 C44 C41 119.1(4) 8_865 . ?
C46 C45 C50 120.3(4) . . ?
C46 C45 C51 119.1(4) . . ?
C50 C45 C51 120.5(4) . . ?
C47 C46 C45 120.4(4) . . ?
C47 C46 H46A 119.8 . . ?
C45 C46 H46A 119.8 . . ?
C48 C47 C46 119.2(4) . . ?
C48 C47 C52 121.7(4) . . ?
C46 C47 C52 119.2(4) . . ?
C47 C48 C49 120.8(4) . . ?
C47 C48 H48A 119.6 . . ?
C49 C48 H48A 119.6 . . ?
C50 C49 C48 120.1(5) . . ?
C50 C49 H49A 120.0 . . ?
C48 C49 H49A 120.0 . . ?
C49 C50 C45 119.2(4) . . ?
C49 C50 H50A 120.4 . . ?
C45 C50 H50A 120.4 . . ?
O6 C51 O5 123.0(4) . . ?
O6 C51 C45 118.9(4) . . ?
O5 C51 C45 118.0(4) . . ?
O7 C52 O8 123.1(4) . . ?
O7 C52 C47 116.7(4) . . ?
O8 C52 C47 120.3(4) . . ?
C54 C53 C58 118.6(4) . . ?
C54 C53 C59 122.3(4) . . ?
C58 C53 C59 119.1(4) . . ?
C55 C54 C53 120.5(4) . . ?
C55 C54 H54A 119.7 . . ?
C53 C54 H54A 119.7 . . ?
C54 C55 C56 120.6(4) . . ?
C54 C55 H55A 119.7 . . ?
C56 C55 H55A 119.7 . . ?
C57 C56 C55 120.0(4) . . ?
C57 C56 H56A 120.0 . . ?
C55 C56 H56A 120.0 . . ?
C56 C57 C58 119.0(4) . . ?
C56 C57 C60 121.7(4) . . ?
C58 C57 C60 119.3(4) . . ?
C53 C58 C57 121.3(4) . . ?
C53 C58 H58A 119.3 . . ?
C57 C58 H58A 119.3 . . ?
O10 C59 O9 122.8(4) . . ?
O10 C59 C53 120.4(4) . . ?
O9 C59 C53 116.8(4) . . ?
O12 C60 O11 120.9(4) . . ?
O12 C60 C57 121.1(4) . . ?
O11 C60 C57 118.0(4) . . ?
H1WB O1W H1WA 100.8 . . ?
H2WB O2W H2WA 101.5 . . ?
H3WB O3W H3WA 94.2 . . ?
H4WB O4W H4WA 113.6 . . ?
H5WB O5W H5WA 87.9 . . ?
H6WA O6W H6WB 115.1 . . ?
H7WA O7W H7WB 92.8 . . ?
H8WA O8W H8WB 89.2 . . ?

loop_
_geom_bond_atom_site_label_1
_geom_bond_atom_site_label_2
_geom_bond_distance
_geom_bond_site_symmetry_2
_geom_bond_publ_flag
Cd1 O7 2.225(3) 3_844 ?
Cd1 O4 2.257(3) . ?
Cd1 O6 2.286(3) . ?
Cd1 N4 2.311(3) . ?
Cd1 N3 2.358(3) . ?
Cd2 O2 2.206(3) . ?
Cd2 O5 2.230(3) . ?
Cd2 N2 2.278(3) . ?
Cd2 O3 2.286(3) . ?
Cd2 N1 2.320(3) . ?
Cd3 O9 2.244(3) 4_445 ?
Cd3 O11 2.280(3) . ?
Cd3 N9 2.310(3) . ?
Cd3 N10 2.315(3) 5_945 ?
Cd3 O12 2.404(3) 5_945 ?
N1 C1 1.333(5) . ?
N1 C18 1.352(5) . ?
N2 C16 1.332(5) . ?
N2 C17 1.347(5) . ?
N3 C19 1.331(5) . ?
N3 C36 1.356(5) . ?
N4 C34 1.330(5) . ?
N4 C35 1.348(5) . ?
N5 C6 1.321(5) . ?
N5 C12 1.371(5) . ?
N6 C6 1.371(5) . ?
N6 C5 1.377(5) . ?
N6 H6A 0.8800 . ?
N7 C24 1.318(5) . ?
N7 C30 1.378(5) . ?
N8 C24 1.370(5) . ?
N8 C23 1.378(5) . ?
N8 H8B 0.8800 . ?
N9 C11 1.333(5) . ?
N9 C10 1.342(5) . ?
N10 C28 1.332(5) . ?
N10 C29 1.340(5) . ?
N10 Cd3 2.315(3) 5_945 ?
O1 C43 1.253(5) . ?
O2 C43 1.272(5) . ?
O3 C44 1.261(5) 8_855 ?
O4 C44 1.256(5) 8_855 ?
O5 C51 1.268(6) . ?
O6 C51 1.253(5) . ?
O7 C52 1.254(6) . ?
O7 Cd1 2.225(3) 3_854 ?
O8 C52 1.255(5) . ?
O9 C59 1.257(5) . ?
O9 Cd3 2.244(3) 4_545 ?
O10 C59 1.252(5) . ?
O11 C60 1.268(5) . ?
O12 C60 1.259(5) . ?
O12 Cd3 2.404(3) 5_945 ?
C1 C2 1.388(6) . ?
C1 H1A 0.9500 . ?
C2 C3 1.371(6) . ?
C2 H2A 0.9500 . ?
C3 C4 1.407(6) . ?
C3 H3A 0.9500 . ?
C4 C18 1.413(6) . ?
C4 C5 1.428(5) . ?
C5 C12 1.376(6) . ?
C6 C7 1.462(6) . ?
C7 C8 1.385(6) . ?
C7 C11 1.394(6) . ?
C8 C9 1.385(6) . ?
C8 H8A 0.9500 . ?
C9 C10 1.376(6) . ?
C9 H9A 0.9500 . ?
C10 H10A 0.9500 . ?
C11 H11A 0.9500 . ?
C12 C13 1.428(6) . ?
C13 C14 1.405(6) . ?
C13 C17 1.407(5) . ?
C14 C15 1.371(6) . ?
C14 H14A 0.9500 . ?
C15 C16 1.396(6) . ?
C15 H15A 0.9500 . ?
C16 H16A 0.9500 . ?
C17 C18 1.471(5) . ?
C19 C20 1.397(6) . ?
C19 H19A 0.9500 . ?
C20 C21 1.367(6) . ?
C20 H20A 0.9500 . ?
C21 C22 1.405(6) . ?
C21 H21A 0.9500 . ?
C22 C36 1.413(5) . ?
C22 C23 1.431(5) . ?
C23 C30 1.387(6) . ?
C24 C25 1.473(5) . ?
C25 C29 1.388(6) . ?
C25 C26 1.395(6) . ?
C26 C27 1.377(6) . ?
C26 H26A 0.9500 . ?
C27 C28 1.380(6) . ?
C27 H27A 0.9500 . ?
C28 H28A 0.9500 . ?
C29 H29A 0.9500 . ?
C30 C31 1.429(6) . ?
C31 C32 1.406(6) . ?
C31 C35 1.411(5) . ?
C32 C33 1.368(6) . ?
C32 H32A 0.9500 . ?
C33 C34 1.392(6) . ?
C33 H33A 0.9500 . ?
C34 H34A 0.9500 . ?
C35 C36 1.460(5) . ?
C37 C42 1.384(6) . ?
C37 C38 1.386(6) . ?
C37 C43 1.494(6) . ?
C38 C39 1.382(6) . ?
C38 H38A 0.9500 . ?
C39 C40 1.380(6) . ?
C39 H39A 0.9500 . ?
C40 C41 1.395(6) . ?
C40 H40A 0.9500 . ?
C41 C42 1.390(6) . ?
C41 C44 1.490(6) . ?
C42 H42A 0.9500 . ?
C44 O4 1.256(5) 8_865 ?
C44 O3 1.261(5) 8_865 ?
C45 C46 1.385(6) . ?
C45 C50 1.388(7) . ?
C45 C51 1.498(6) . ?
C46 C47 1.382(6) . ?
C46 H46A 0.9500 . ?
C47 C48 1.378(6) . ?
C47 C52 1.515(6) . ?
C48 C49 1.385(7) . ?
C48 H48A 0.9500 . ?
C49 C50 1.382(7) . ?
C49 H49A 0.9500 . ?
C50 H50A 0.9500 . ?
C53 C54 1.390(6) . ?
C53 C58 1.393(6) . ?
C53 C59 1.514(6) . ?
C54 C55 1.380(6) . ?
C54 H54A 0.9500 . ?
C55 C56 1.390(6) . ?
C55 H55A 0.9500 . ?
C56 C57 1.387(6) . ?
C56 H56A 0.9500 . ?
C57 C58 1.396(6) . ?
C57 C60 1.493(5) . ?
C58 H58A 0.9500 . ?
O1W H1WB 0.8501 . ?
O1W H1WA 0.8499 . ?
O2W H2WB 0.8498 . ?
O2W H2WA 0.8500 . ?
O3W H3WB 0.8501 . ?
O3W H3WA 0.8501 . ?
O4W H4WB 0.8499 . ?
O4W H4WA 0.8499 . ?
O5W H5WB 0.8500 . ?
O5W H5WA 0.8502 . ?
O6W H6WA 0.8500 . ?
O6W H6WB 0.8496 . ?
O7W H7WA 0.8500 . ?
O7W H7WB 0.8501 . ?
O8W H8WA 0.8497 . ?
O8W H8WB 0.8499 . ?
